data_7127767
loop_
_publ_author_name
'Wang, Sisi'
'Wang, Zhaoli'
'Gao, Hu'
'Jiang, Liang'
'Liu, Hui'
'Wu, Fan'
'Zhao, Yue'
'Chan, Kin Shing'
'Shen, Zhen'

_publ_section_title
;
 Highly regioselective palladium-catalyzed domino reaction for
 post-functionalization of BODIPY.
;
_journal_issue 14
_journal_name_full 'Chemical communications (Cambridge, England)'
_journal_page_first 1758
_journal_page_last 1761
_journal_paper_doi 10.1039/d0cc08163a
_journal_volume 57
_journal_year 2021
_chemical_formula_sum 'C46 H35 B F2 N2'
_chemical_formula_weight 664.57
_chemical_name_systematic 1a
_space_group_crystal_system monoclinic
_space_group_IT_number 14
_space_group_name_Hall '-P 2yn'
_space_group_name_H-M_alt 'P 1 21/n 1'
_atom_sites_solution_hydrogens geom
_audit_creation_method SHELXL-2018/3
_audit_update_record
;
2019-01-04 deposited with the CCDC.	2021-01-02 downloaded from the CCDC.
;
_cell_angle_alpha 90
_cell_angle_beta 100.247(3)
_cell_angle_gamma 90
_cell_formula_units_Z 4
_cell_length_a 12.3636(17)
_cell_length_b 13.1822(17)
_cell_length_c 22.280(3)
_cell_measurement_reflns_used 8234
_cell_measurement_temperature 153(2)
_cell_measurement_theta_max 27.51
_cell_measurement_theta_min 2.28
_cell_volume 3573.3(8)
_computing_cell_refinement 'Bruker SAINT'
_computing_data_collection 'Bruker APEX2'
_computing_data_reduction 'Bruker SAINT'
_computing_molecular_graphics 'Bruker SHELXTL'
_computing_publication_material 'Bruker SHELXTL'
_computing_structure_refinement 'SHELXL-2018/3 (Sheldrick, 2018)'
_computing_structure_solution 'SHELXT 2014/5 (Sheldrick, 2014)'
_diffrn_ambient_temperature 153(2)
_diffrn_measured_fraction_theta_full 0.997
_diffrn_measured_fraction_theta_max 0.997
_diffrn_measurement_device_type 'Bruker APEX-II CCD'
_diffrn_measurement_method '\f and \w scans'
_diffrn_radiation_type MoK\a
_diffrn_radiation_wavelength 0.71073
_diffrn_reflns_av_R_equivalents 0.0494
_diffrn_reflns_av_unetI/netI 0.0505
_diffrn_reflns_Laue_measured_fraction_full 0.997
_diffrn_reflns_Laue_measured_fraction_max 0.997
_diffrn_reflns_limit_h_max 12
_diffrn_reflns_limit_h_min -14
_diffrn_reflns_limit_k_max 15
_diffrn_reflns_limit_k_min -15
_diffrn_reflns_limit_l_max 26
_diffrn_reflns_limit_l_min -25
_diffrn_reflns_number 20675
_diffrn_reflns_point_group_measured_fraction_full 0.997
_diffrn_reflns_point_group_measured_fraction_max 0.997
_diffrn_reflns_theta_full 25.009
_diffrn_reflns_theta_max 25.009
_diffrn_reflns_theta_min 2.278
_exptl_absorpt_coefficient_mu 0.078
_exptl_crystal_colour black
_exptl_crystal_density_diffrn 1.235
_exptl_crystal_description block
_exptl_crystal_F_000 1392
_exptl_crystal_size_max 0.220
_exptl_crystal_size_mid 0.180
_exptl_crystal_size_min 0.170
_refine_diff_density_max 0.198
_refine_diff_density_min -0.214
_refine_diff_density_rms 0.042
_refine_ls_extinction_method none
_refine_ls_goodness_of_fit_ref 0.973
_refine_ls_hydrogen_treatment constr
_refine_ls_matrix_type full
_refine_ls_number_parameters 463
_refine_ls_number_reflns 6282
_refine_ls_number_restraints 0
_refine_ls_restrained_S_all 0.973
_refine_ls_R_factor_all 0.0707
_refine_ls_R_factor_gt 0.0490
_refine_ls_shift/su_max 0.007
_refine_ls_shift/su_mean 0.000
_refine_ls_structure_factor_coef Fsqd
_refine_ls_weighting_details 'w=1/[\s^2^(Fo^2^)+(0.0709P)^2^+1.7325P] where P=(Fo^2^+2Fc^2^)/3'
_refine_ls_weighting_scheme calc
_refine_ls_wR_factor_gt 0.1236
_refine_ls_wR_factor_ref 0.1378
_reflns_Friedel_coverage 0.000
_reflns_number_gt 4804
_reflns_number_total 6282
_reflns_threshold_expression 'I > 2\s(I)'
_cod_data_source_file d0cc08163a2.cif
_cod_data_source_block 20180510SZ_WSS_0m_a
_cod_depositor_comments 'Adding full bibliography for 7127767--7127769.cif.'
_cod_original_cell_volume 3573.2(8)
_cod_original_sg_symbol_H-M 'P 21/n'
_cod_database_code 7127767
_shelx_shelxl_version_number 2018/3
_shelx_space_group_comment
;
The symmetry employed for this shelxl refinement is uniquely defined
by the following loop, which should always be used as a source of
symmetry information in preference to the above space-group names.
They are only intended as comments.
;
_shelx_estimated_absorpt_t_min 0.983
_shelx_estimated_absorpt_t_max 0.987

loop_
_space_group_symop_operation_xyz
'x, y, z'
'-x+1/2, y+1/2, -z+1/2'
'-x, -y, -z'
'x-1/2, -y-1/2, z-1/2'

loop_
_atom_site_label
_atom_site_type_symbol
_atom_site_fract_x
_atom_site_fract_y
_atom_site_fract_z
_atom_site_U_iso_or_equiv
_atom_site_adp_type
_atom_site_occupancy
_atom_site_site_symmetry_order
_atom_site_calc_flag
_atom_site_refinement_flags_posn
_atom_site_refinement_flags_adp
_atom_site_refinement_flags_occupancy
_atom_site_disorder_assembly
_atom_site_disorder_group
B1 B 0.1914(2) 0.67631(18) 0.70103(13) 0.0371(6) Uani 1 1 d . . . . .
C1 C 0.61873(16) 0.37023(14) 0.64909(10) 0.0291(5) Uani 1 1 d . . . . .
H1 H 0.611626 0.370651 0.605928 0.035 Uiso 1 1 calc R U . . .
C2 C 0.72179(18) 0.36479(15) 0.68471(11) 0.0370(5) Uani 1 1 d . . . . .
H2 H 0.785125 0.362732 0.666048 0.044 Uiso 1 1 calc R U . . .
C3 C 0.7332(2) 0.36232(16) 0.74763(12) 0.0435(6) Uani 1 1 d . . . . .
H3 H 0.804275 0.357833 0.772074 0.052 Uiso 1 1 calc R U . . .
C4 C 0.6414(2) 0.36637(17) 0.77491(11) 0.0421(6) Uani 1 1 d . . . . .
H4 H 0.649218 0.364239 0.818087 0.051 Uiso 1 1 calc R U . . .
C5 C 0.53819(19) 0.37354(15) 0.73920(10) 0.0336(5) Uani 1 1 d . . . . .
H5 H 0.475212 0.377458 0.758082 0.040 Uiso 1 1 calc R U . . .
C6 C 0.52539(16) 0.37509(13) 0.67531(9) 0.0244(4) Uani 1 1 d . . . . .
C7 C 0.47918(19) 0.18022(16) 0.54377(11) 0.0360(5) Uani 1 1 d . . . . .
H7 H 0.441466 0.216952 0.509691 0.043 Uiso 1 1 calc R U . . .
C8 C 0.5579(2) 0.10856(18) 0.53556(13) 0.0474(6) Uani 1 1 d . . . . .
H8 H 0.574507 0.097059 0.496089 0.057 Uiso 1 1 calc R U . . .
C9 C 0.6120(2) 0.05404(18) 0.58508(13) 0.0500(7) Uani 1 1 d . . . . .
H9 H 0.666366 0.005615 0.579696 0.060 Uiso 1 1 calc R U . . .
C10 C 0.58688(19) 0.07011(16) 0.64223(12) 0.0432(6) Uani 1 1 d . . . . .
H10 H 0.622568 0.031238 0.675904 0.052 Uiso 1 1 calc R U . . .
C11 C 0.50956(18) 0.14292(15) 0.65084(11) 0.0345(5) Uani 1 1 d . . . . .
H11 H 0.493858 0.154670 0.690479 0.041 Uiso 1 1 calc R U . . .
C12 C 0.45529(17) 0.19847(14) 0.60151(10) 0.0284(5) Uani 1 1 d . . . . .
C13 C 0.1724(2) 0.1598(2) 0.49597(11) 0.0470(6) Uani 1 1 d . . . . .
H13 H 0.165936 0.220117 0.472251 0.056 Uiso 1 1 calc R U . . .
C14 C 0.1313(2) 0.0684(3) 0.46964(14) 0.0656(9) Uani 1 1 d . . . . .
H14 H 0.097195 0.066616 0.427931 0.079 Uiso 1 1 calc R U . . .
C15 C 0.1399(3) -0.0187(2) 0.50373(18) 0.0725(10) Uani 1 1 d . . . . .
H15 H 0.109902 -0.080359 0.485947 0.087 Uiso 1 1 calc R U . . .
C16 C 0.1915(2) -0.01689(19) 0.56320(17) 0.0661(9) Uani 1 1 d . . . . .
H16 H 0.199024 -0.077786 0.586378 0.079 Uiso 1 1 calc R U . . .
C17 C 0.2330(2) 0.07346(16) 0.59007(13) 0.0474(6) Uani 1 1 d . . . . .
H17 H 0.268664 0.074126 0.631522 0.057 Uiso 1 1 calc R U . . .
C18 C 0.22248(17) 0.16256(15) 0.55657(10) 0.0322(5) Uani 1 1 d . . . . .
C19 C 0.00522(18) 0.24746(16) 0.60739(9) 0.0320(5) Uani 1 1 d . . . . .
H19 H 0.044212 0.209152 0.640406 0.038 Uiso 1 1 calc R U . . .
C20 C -0.10764(18) 0.23438(17) 0.58966(10) 0.0346(5) Uani 1 1 d . . . . .
H20 H -0.145095 0.187243 0.610897 0.041 Uiso 1 1 calc R U . . .
C21 C -0.16555(18) 0.28853(16) 0.54200(10) 0.0339(5) Uani 1 1 d . . . . .
H21 H -0.242365 0.278268 0.529779 0.041 Uiso 1 1 calc R U . . .
C22 C -0.11119(19) 0.35787(19) 0.51209(11) 0.0447(6) Uani 1 1 d . . . . .
H22 H -0.150645 0.396580 0.479398 0.054 Uiso 1 1 calc R U . . .
C23 C 0.00122(19) 0.37127(17) 0.52965(11) 0.0401(6) Uani 1 1 d . . . . .
H23 H 0.038117 0.419300 0.508704 0.048 Uiso 1 1 calc R U . . .
C24 C 0.06058(16) 0.31596(14) 0.57710(9) 0.0248(4) Uani 1 1 d . . . . .
C25 C 0.33207(16) 0.44608(13) 0.64378(9) 0.0232(4) Uani 1 1 d . . . . .
C26 C 0.41097(16) 0.36978(14) 0.64016(9) 0.0240(4) Uani 1 1 d . . . . .
C27 C 0.37351(16) 0.27909(14) 0.60976(9) 0.0253(4) Uani 1 1 d . . . . .
C28 C 0.26044(17) 0.26104(14) 0.58674(9) 0.0266(4) Uani 1 1 d . . . . .
C29 C 0.18129(16) 0.33263(14) 0.59571(9) 0.0258(4) Uani 1 1 d . . . . .
C30 C 0.21934(16) 0.42383(14) 0.62477(9) 0.0247(4) Uani 1 1 d . . . . .
C31 C 0.15912(17) 0.50656(14) 0.64334(9) 0.0276(5) Uani 1 1 d . . . . .
H31 H 0.081253 0.509832 0.638188 0.033 Uiso 1 1 calc R U . . .
C32 C 0.33651(16) 0.55002(14) 0.66686(9) 0.0239(4) Uani 1 1 d . . . . .
C33 C 0.43844(19) 0.60603(19) 0.54448(10) 0.0405(6) Uani 1 1 d . . . . .
H33A H 0.462958 0.608725 0.505036 0.061 Uiso 1 1 calc R U . . .
H33B H 0.392370 0.665214 0.548630 0.061 Uiso 1 1 calc R U . . .
H33C H 0.395845 0.543908 0.546842 0.061 Uiso 1 1 calc R U . . .
C34 C 0.8491(2) 0.5940(2) 0.61168(13) 0.0545(7) Uani 1 1 d . . . . .
H34A H 0.897388 0.646147 0.633489 0.082 Uiso 1 1 calc R U . . .
H34B H 0.845367 0.602484 0.567649 0.082 Uiso 1 1 calc R U . . .
H34C H 0.878502 0.526691 0.624033 0.082 Uiso 1 1 calc R U . . .
C35 C 0.60823(19) 0.62880(16) 0.76883(9) 0.0345(5) Uani 1 1 d . . . . .
H35A H 0.677549 0.608894 0.794738 0.052 Uiso 1 1 calc R U . . .
H35B H 0.548926 0.584747 0.777355 0.052 Uiso 1 1 calc R U . . .
H35C H 0.591419 0.699423 0.777386 0.052 Uiso 1 1 calc R U . . .
C36 C 0.53709(17) 0.60638(14) 0.59515(9) 0.0269(4) Uani 1 1 d . . . . .
C37 C 0.64288(18) 0.60230(15) 0.58181(10) 0.0330(5) Uani 1 1 d . . . . .
H37 H 0.651499 0.597847 0.540366 0.040 Uiso 1 1 calc R U . . .
C38 C 0.73599(18) 0.60452(15) 0.62679(11) 0.0336(5) Uani 1 1 d . . . . .
C39 C 0.72196(17) 0.61406(14) 0.68686(10) 0.0310(5) Uani 1 1 d . . . . .
H39 H 0.785152 0.617628 0.718059 0.037 Uiso 1 1 calc R U . . .
C40 C 0.61866(16) 0.61857(13) 0.70299(9) 0.0248(4) Uani 1 1 d . . . . .
C41 C 0.52586(16) 0.61368(13) 0.65676(9) 0.0223(4) Uani 1 1 d . . . . .
C42 C 0.41406(16) 0.62646(14) 0.67184(8) 0.0234(4) Uani 1 1 d . . . . .
C43 C 0.38578(16) 0.72752(14) 0.68670(9) 0.0269(4) Uani 1 1 d . . . . .
C44 C 0.44752(18) 0.81663(15) 0.68890(11) 0.0357(5) Uani 1 1 d . . . . .
H44 H 0.519176 0.823175 0.679487 0.043 Uiso 1 1 calc R U . . .
C45 C 0.3844(2) 0.89391(16) 0.70746(12) 0.0450(6) Uani 1 1 d . . . . .
H45 H 0.405348 0.962982 0.713705 0.054 Uiso 1 1 calc R U . . .
C46 C 0.28588(19) 0.85163(16) 0.71509(11) 0.0413(6) Uani 1 1 d . . . . .
H46 H 0.227091 0.887514 0.727638 0.050 Uiso 1 1 calc R U . . .
F1 F 0.09431(11) 0.71236(10) 0.66806(9) 0.0650(5) Uani 1 1 d . . . . .
F2 F 0.17892(15) 0.64939(11) 0.75904(8) 0.0679(5) Uani 1 1 d . . . . .
N1 N 0.22669(13) 0.57796(12) 0.66869(8) 0.0271(4) Uani 1 1 d . . . . .
N2 N 0.28532(14) 0.75100(12) 0.70200(8) 0.0304(4) Uani 1 1 d . . . . .

loop_
_atom_site_aniso_label
_atom_site_aniso_U_11
_atom_site_aniso_U_22
_atom_site_aniso_U_33
_atom_site_aniso_U_23
_atom_site_aniso_U_13
_atom_site_aniso_U_12
B1 0.0298(14) 0.0263(12) 0.0588(17) -0.0114(11) 0.0176(12) -0.0012(10)
C1 0.0252(12) 0.0204(10) 0.0415(12) -0.0050(8) 0.0056(9) 0.0005(8)
C2 0.0251(12) 0.0237(10) 0.0611(15) -0.0066(10) 0.0043(10) 0.0038(9)
C3 0.0307(14) 0.0287(12) 0.0630(17) -0.0024(10) -0.0136(11) 0.0059(10)
C4 0.0490(16) 0.0346(12) 0.0377(13) 0.0007(10) -0.0062(11) 0.0038(11)
C5 0.0339(13) 0.0277(11) 0.0391(12) -0.0012(9) 0.0059(10) 0.0019(9)
C6 0.0258(11) 0.0136(8) 0.0333(11) -0.0027(7) 0.0039(8) 0.0006(8)
C7 0.0334(13) 0.0292(11) 0.0467(13) -0.0097(9) 0.0105(10) -0.0044(9)
C8 0.0379(15) 0.0438(14) 0.0650(17) -0.0248(12) 0.0211(13) -0.0049(11)
C9 0.0304(14) 0.0318(13) 0.089(2) -0.0202(13) 0.0142(13) 0.0042(10)
C10 0.0307(13) 0.0257(11) 0.0705(17) -0.0070(11) 0.0015(12) 0.0026(9)
C11 0.0287(12) 0.0229(10) 0.0515(14) -0.0054(9) 0.0060(10) -0.0011(9)
C12 0.0218(11) 0.0189(9) 0.0447(13) -0.0076(8) 0.0062(9) -0.0049(8)
C13 0.0419(15) 0.0533(15) 0.0463(14) -0.0185(12) 0.0089(11) -0.0074(12)
C14 0.0515(18) 0.081(2) 0.0647(19) -0.0450(17) 0.0120(14) -0.0158(16)
C15 0.0538(19) 0.0484(18) 0.118(3) -0.0498(19) 0.0222(19) -0.0163(14)
C16 0.0538(18) 0.0293(13) 0.112(3) -0.0193(15) 0.0074(17) -0.0065(12)
C17 0.0416(15) 0.0247(11) 0.0742(18) -0.0096(11) 0.0057(13) -0.0041(10)
C18 0.0214(11) 0.0287(11) 0.0472(13) -0.0126(9) 0.0083(9) -0.0017(8)
C19 0.0286(12) 0.0375(12) 0.0284(11) 0.0027(9) 0.0009(9) -0.0052(9)
C20 0.0309(13) 0.0406(12) 0.0329(12) -0.0016(9) 0.0074(9) -0.0114(10)
C21 0.0221(12) 0.0408(12) 0.0377(12) -0.0055(9) 0.0022(9) -0.0044(9)
C22 0.0285(13) 0.0504(14) 0.0519(15) 0.0189(11) -0.0021(11) 0.0037(11)
C23 0.0323(13) 0.0374(12) 0.0516(14) 0.0153(10) 0.0107(11) -0.0004(10)
C24 0.0239(11) 0.0208(9) 0.0297(11) -0.0061(8) 0.0045(8) -0.0004(8)
C25 0.0224(11) 0.0186(9) 0.0289(10) -0.0011(7) 0.0058(8) -0.0007(8)
C26 0.0225(11) 0.0206(9) 0.0301(11) 0.0010(7) 0.0077(8) -0.0002(8)
C27 0.0242(11) 0.0200(9) 0.0325(11) -0.0015(8) 0.0068(9) 0.0000(8)
C28 0.0263(11) 0.0214(10) 0.0322(11) -0.0032(8) 0.0056(9) -0.0009(8)
C29 0.0244(11) 0.0222(10) 0.0308(11) -0.0006(8) 0.0047(9) -0.0014(8)
C30 0.0223(11) 0.0214(9) 0.0308(10) 0.0002(8) 0.0059(8) 0.0004(8)
C31 0.0197(11) 0.0239(10) 0.0396(12) -0.0003(8) 0.0064(9) -0.0020(8)
C32 0.0197(10) 0.0222(9) 0.0298(10) -0.0033(8) 0.0049(8) 0.0013(8)
C33 0.0370(14) 0.0519(14) 0.0306(12) 0.0017(10) 0.0004(10) -0.0035(11)
C34 0.0348(15) 0.0564(16) 0.0771(19) 0.0021(14) 0.0232(13) 0.0024(12)
C35 0.0349(13) 0.0329(11) 0.0324(12) -0.0059(9) -0.0027(9) 0.0023(9)
C36 0.0283(12) 0.0228(10) 0.0294(11) -0.0013(8) 0.0051(9) -0.0015(8)
C37 0.0357(13) 0.0306(11) 0.0356(12) -0.0017(9) 0.0142(10) -0.0016(9)
C38 0.0249(12) 0.0281(11) 0.0500(14) -0.0006(9) 0.0128(10) -0.0002(9)
C39 0.0208(11) 0.0231(10) 0.0456(13) -0.0042(9) -0.0039(9) 0.0004(8)
C40 0.0240(11) 0.0180(9) 0.0312(11) -0.0049(7) 0.0018(8) -0.0002(8)
C41 0.0226(10) 0.0141(9) 0.0301(11) -0.0026(7) 0.0048(8) -0.0008(7)
C42 0.0222(10) 0.0212(9) 0.0254(10) -0.0009(7) 0.0008(8) 0.0014(8)
C43 0.0223(11) 0.0231(10) 0.0343(11) -0.0029(8) 0.0027(9) 0.0012(8)
C44 0.0270(12) 0.0239(10) 0.0562(14) -0.0038(9) 0.0071(10) -0.0037(9)
C45 0.0359(14) 0.0221(11) 0.0762(18) -0.0099(11) 0.0082(12) -0.0024(9)
C46 0.0321(13) 0.0247(11) 0.0680(16) -0.0131(10) 0.0117(11) 0.0020(9)
F1 0.0261(8) 0.0373(8) 0.1273(14) -0.0303(8) 0.0020(8) 0.0067(6)
F2 0.0973(13) 0.0456(8) 0.0775(11) -0.0218(8) 0.0612(10) -0.0215(8)
N1 0.0208(9) 0.0226(8) 0.0386(10) -0.0041(7) 0.0071(7) -0.0011(7)
N2 0.0253(10) 0.0216(8) 0.0453(11) -0.0061(7) 0.0093(8) 0.0016(7)

loop_
_atom_type_symbol
_atom_type_description
_atom_type_scat_dispersion_real
_atom_type_scat_dispersion_imag
_atom_type_scat_source
C C 0.0033 0.0016 'International Tables Vol C Tables 4.2.6.8 and 6.1.1.4'
H H 0.0000 0.0000 'International Tables Vol C Tables 4.2.6.8 and 6.1.1.4'
B B 0.0013 0.0007 'International Tables Vol C Tables 4.2.6.8 and 6.1.1.4'
F F 0.0171 0.0103 'International Tables Vol C Tables 4.2.6.8 and 6.1.1.4'
N N 0.0061 0.0033 'International Tables Vol C Tables 4.2.6.8 and 6.1.1.4'

loop_
_geom_angle_atom_site_label_1
_geom_angle_atom_site_label_2
_geom_angle_atom_site_label_3
_geom_angle
_geom_angle_site_symmetry_1
_geom_angle_site_symmetry_3
_geom_angle_publ_flag
F2 B1 F1 111.0(2) . . ?
F2 B1 N2 111.5(2) . . ?
F1 B1 N2 112.1(2) . . ?
F2 B1 N1 107.62(18) . . ?
F1 B1 N1 108.97(19) . . ?
N2 B1 N1 105.38(17) . . ?
C2 C1 C6 120.9(2) . . ?
C2 C1 H1 119.5 . . ?
C6 C1 H1 119.5 . . ?
C1 C2 C3 120.1(2) . . ?
C1 C2 H2 120.0 . . ?
C3 C2 H2 120.0 . . ?
C4 C3 C2 120.1(2) . . ?
C4 C3 H3 119.9 . . ?
C2 C3 H3 119.9 . . ?
C3 C4 C5 119.8(2) . . ?
C3 C4 H4 120.1 . . ?
C5 C4 H4 120.1 . . ?
C4 C5 C6 120.7(2) . . ?
C4 C5 H5 119.6 . . ?
C6 C5 H5 119.6 . . ?
C1 C6 C5 118.35(19) . . ?
C1 C6 C26 124.07(18) . . ?
C5 C6 C26 117.18(18) . . ?
C12 C7 C8 120.5(2) . . ?
C12 C7 H7 119.7 . . ?
C8 C7 H7 119.7 . . ?
C9 C8 C7 119.8(2) . . ?
C9 C8 H8 120.1 . . ?
C7 C8 H8 120.1 . . ?
C8 C9 C10 120.0(2) . . ?
C8 C9 H9 120.0 . . ?
C10 C9 H9 120.0 . . ?
C9 C10 C11 120.4(2) . . ?
C9 C10 H10 119.8 . . ?
C11 C10 H10 119.8 . . ?
C12 C11 C10 120.1(2) . . ?
C12 C11 H11 120.0 . . ?
C10 C11 H11 120.0 . . ?
C11 C12 C7 119.21(19) . . ?
C11 C12 C27 121.14(19) . . ?
C7 C12 C27 119.63(19) . . ?
C18 C13 C14 120.0(3) . . ?
C18 C13 H13 120.0 . . ?
C14 C13 H13 120.0 . . ?
C15 C14 C13 120.3(3) . . ?
C15 C14 H14 119.9 . . ?
C13 C14 H14 119.9 . . ?
C16 C15 C14 120.0(2) . . ?
C16 C15 H15 120.0 . . ?
C14 C15 H15 120.0 . . ?
C15 C16 C17 120.4(3) . . ?
C15 C16 H16 119.8 . . ?
C17 C16 H16 119.8 . . ?
C18 C17 C16 120.2(3) . . ?
C18 C17 H17 119.9 . . ?
C16 C17 H17 119.9 . . ?
C13 C18 C17 119.1(2) . . ?
C13 C18 C28 120.7(2) . . ?
C17 C18 C28 120.1(2) . . ?
C24 C19 C20 120.13(19) . . ?
C24 C19 H19 119.9 . . ?
C20 C19 H19 119.9 . . ?
C21 C20 C19 121.0(2) . . ?
C21 C20 H20 119.5 . . ?
C19 C20 H20 119.5 . . ?
C20 C21 C22 119.2(2) . . ?
C20 C21 H21 120.4 . . ?
C22 C21 H21 120.4 . . ?
C21 C22 C23 120.0(2) . . ?
C21 C22 H22 120.0 . . ?
C23 C22 H22 120.0 . . ?
C24 C23 C22 121.2(2) . . ?
C24 C23 H23 119.4 . . ?
C22 C23 H23 119.4 . . ?
C19 C24 C23 118.49(19) . . ?
C19 C24 C29 121.27(18) . . ?
C23 C24 C29 120.22(18) . . ?
C26 C25 C30 119.27(16) . . ?
C26 C25 C32 134.78(18) . . ?
C30 C25 C32 105.86(16) . . ?
C25 C26 C27 117.35(17) . . ?
C25 C26 C6 122.44(16) . . ?
C27 C26 C6 119.43(16) . . ?
C26 C27 C28 122.21(17) . . ?
C26 C27 C12 119.22(17) . . ?
C28 C27 C12 118.57(16) . . ?
C29 C28 C27 120.24(17) . . ?
C29 C28 C18 118.51(18) . . ?
C27 C28 C18 121.10(17) . . ?
C30 C29 C28 117.21(18) . . ?
C30 C29 C24 119.33(17) . . ?
C28 C29 C24 123.45(17) . . ?
C29 C30 C25 123.14(17) . . ?
C29 C30 C31 129.77(19) . . ?
C25 C30 C31 107.03(17) . . ?
N1 C31 C30 110.34(18) . . ?
N1 C31 H31 124.8 . . ?
C30 C31 H31 124.8 . . ?
C42 C32 N1 117.63(16) . . ?
C42 C32 C25 133.97(18) . . ?
N1 C32 C25 106.15(16) . . ?
C36 C33 H33A 109.5 . . ?
C36 C33 H33B 109.5 . . ?
H33A C33 H33B 109.5 . . ?
C36 C33 H33C 109.5 . . ?
H33A C33 H33C 109.5 . . ?
H33B C33 H33C 109.5 . . ?
C38 C34 H34A 109.5 . . ?
C38 C34 H34B 109.5 . . ?
H34A C34 H34B 109.5 . . ?
C38 C34 H34C 109.5 . . ?
H34A C34 H34C 109.5 . . ?
H34B C34 H34C 109.5 . . ?
C40 C35 H35A 109.5 . . ?
C40 C35 H35B 109.5 . . ?
H35A C35 H35B 109.5 . . ?
C40 C35 H35C 109.5 . . ?
H35A C35 H35C 109.5 . . ?
H35B C35 H35C 109.5 . . ?
C37 C36 C41 118.04(18) . . ?
C37 C36 C33 120.36(19) . . ?
C41 C36 C33 121.57(19) . . ?
C38 C37 C36 122.4(2) . . ?
C38 C37 H37 118.8 . . ?
C36 C37 H37 118.8 . . ?
C39 C38 C37 118.02(19) . . ?
C39 C38 C34 120.4(2) . . ?
C37 C38 C34 121.5(2) . . ?
C40 C39 C38 122.20(19) . . ?
C40 C39 H39 118.9 . . ?
C38 C39 H39 118.9 . . ?
C39 C40 C41 118.60(18) . . ?
C39 C40 C35 119.97(18) . . ?
C41 C40 C35 121.42(18) . . ?
C40 C41 C36 120.70(18) . . ?
C40 C41 C42 120.06(17) . . ?
C36 C41 C42 118.97(17) . . ?
C32 C42 C43 120.20(18) . . ?
C32 C42 C41 123.93(16) . . ?
C43 C42 C41 115.61(16) . . ?
N2 C43 C44 108.23(17) . . ?
N2 C43 C42 122.24(17) . . ?
C44 C43 C42 129.53(19) . . ?
C45 C44 C43 107.1(2) . . ?
C45 C44 H44 126.4 . . ?
C43 C44 H44 126.4 . . ?
C46 C45 C44 107.20(19) . . ?
C46 C45 H45 126.4 . . ?
C44 C45 H45 126.4 . . ?
N2 C46 C45 109.85(19) . . ?
N2 C46 H46 125.1 . . ?
C45 C46 H46 125.1 . . ?
C31 N1 C32 109.91(16) . . ?
C31 N1 B1 125.14(18) . . ?
C32 N1 B1 124.80(16) . . ?
C46 N2 C43 107.55(17) . . ?
C46 N2 B1 127.63(18) . . ?
C43 N2 B1 124.76(16) . . ?

loop_
_geom_bond_atom_site_label_1
_geom_bond_atom_site_label_2
_geom_bond_distance
_geom_bond_site_symmetry_2
_geom_bond_publ_flag
B1 F2 1.375(3) . ?
B1 F1 1.375(3) . ?
B1 N2 1.520(3) . ?
B1 N1 1.582(3) . ?
C1 C2 1.378(3) . ?
C1 C6 1.385(3) . ?
C1 H1 0.9500 . ?
C2 C3 1.384(3) . ?
C2 H2 0.9500 . ?
C3 C4 1.380(4) . ?
C3 H3 0.9500 . ?
C4 C5 1.382(3) . ?
C4 H4 0.9500 . ?
C5 C6 1.404(3) . ?
C5 H5 0.9500 . ?
C6 C26 1.492(3) . ?
C7 C12 1.391(3) . ?
C7 C8 1.392(3) . ?
C7 H7 0.9500 . ?
C8 C9 1.385(4) . ?
C8 H8 0.9500 . ?
C9 C10 1.380(4) . ?
C9 H9 0.9500 . ?
C10 C11 1.392(3) . ?
C10 H10 0.9500 . ?
C11 C12 1.390(3) . ?
C11 H11 0.9500 . ?
C12 C27 1.501(3) . ?
C13 C18 1.382(3) . ?
C13 C14 1.395(4) . ?
C13 H13 0.9500 . ?
C14 C15 1.371(5) . ?
C14 H14 0.9500 . ?
C15 C16 1.365(5) . ?
C15 H15 0.9500 . ?
C16 C17 1.390(3) . ?
C16 H16 0.9500 . ?
C17 C18 1.385(3) . ?
C17 H17 0.9500 . ?
C18 C28 1.498(3) . ?
C19 C24 1.380(3) . ?
C19 C20 1.392(3) . ?
C19 H19 0.9500 . ?
C20 C21 1.371(3) . ?
C20 H20 0.9500 . ?
C21 C22 1.375(3) . ?
C21 H21 0.9500 . ?
C22 C23 1.387(3) . ?
C22 H22 0.9500 . ?
C23 C24 1.383(3) . ?
C23 H23 0.9500 . ?
C24 C29 1.492(3) . ?
C25 C26 1.413(3) . ?
C25 C30 1.414(3) . ?
C25 C32 1.461(3) . ?
C26 C27 1.411(3) . ?
C27 C28 1.421(3) . ?
C28 C29 1.399(3) . ?
C29 C30 1.406(3) . ?
C30 C31 1.423(3) . ?
C31 N1 1.317(2) . ?
C31 H31 0.9500 . ?
C32 C42 1.382(3) . ?
C32 N1 1.414(2) . ?
C33 C36 1.507(3) . ?
C33 H33A 0.9800 . ?
C33 H33B 0.9800 . ?
C33 H33C 0.9800 . ?
C34 C38 1.502(3) . ?
C34 H34A 0.9800 . ?
C34 H34B 0.9800 . ?
C34 H34C 0.9800 . ?
C35 C40 1.501(3) . ?
C35 H35A 0.9800 . ?
C35 H35B 0.9800 . ?
C35 H35C 0.9800 . ?
C36 C37 1.393(3) . ?
C36 C41 1.407(3) . ?
C37 C38 1.386(3) . ?
C37 H37 0.9500 . ?
C38 C39 1.386(3) . ?
C39 C40 1.388(3) . ?
C39 H39 0.9500 . ?
C40 C41 1.400(3) . ?
C41 C42 1.489(3) . ?
C42 C43 1.431(3) . ?
C43 N2 1.380(3) . ?
C43 C44 1.397(3) . ?
C44 C45 1.390(3) . ?
C44 H44 0.9500 . ?
C45 C46 1.378(3) . ?
C45 H45 0.9500 . ?
C46 N2 1.358(3) . ?
C46 H46 0.9500 . ?
